data_1520500
loop_
_publ_author_name
'Michael B. Korzenski'
'George L. Schimek'
'Joseph W. Kolis'

_publ_section_title
;
 Hydrothermal synthesis and characterization of a new hydrated ammonium
 barium thioarsenate: (NH4)BaAsS4.2H2O
;
_journal_name_full 'Solid State Sciences'
_journal_page_first 379
_journal_page_last 383
_journal_volume 2
_journal_year 2000
_chemical_formula_sum 'As Ba H8 N O2 S4'
_chemical_formula_weight 394.6
_space_group_IT_number 62
_symmetry_cell_setting orthorhombic
_symmetry_Int_Tables_number 62
_symmetry_space_group_name_Hall '-P 2ac 2n'
_symmetry_space_group_name_H-M 'P n m a'
_cell_angle_alpha 90
_cell_angle_beta 90
_cell_angle_gamma 90
_cell_formula_units_Z 4
_cell_length_a 11.890(3)
_cell_length_b 6.929(3)
_cell_length_c 12.095(4)
_cell_volume 996.5(6)
_diffrn_ambient_temperature 293
_diffrn_radiation_probe x-ray
_diffrn_radiation_type MoK\a
_diffrn_radiation_wavelength 0.71073
_exptl_absorpt_coefficient_mu 8.063
_exptl_crystal_density_diffrn 2.630
_exptl_crystal_F_000 736
_refine_ls_number_parameters 51
_refine_ls_number_reflns 1347
_refine_ls_R_factor_gt 0.0230
_refine_ls_wR_factor_gt 0.0307
_cod_data_source_file SSS-2000-2-379-383.cif
_cod_data_source_block 1
_cod_depositor_comments
;
atomic coordinates are obviously wrong (do not provide 
interatomic distances in accordance with the values
given in the paper)
;
_cod_original_formula_sum 'H8 As Ba N O2 S4'
_cod_database_code 1520500

loop_
_symmetry_equiv_pos_site_id
_symmetry_equiv_pos_as_xyz
1 x,y,z
2 1/2-x,-y,1/2+z
3 1/2+x,1/2-y,1/2-z
4 -x,1/2+y,-z
5 -x,-y,-z
6 1/2+x,y,1/2-z
7 1/2-x,1/2+y,1/2+z
8 x,1/2-y,z

loop_
_atom_site_label
_atom_site_type_symbol
_atom_site_fract_x
_atom_site_fract_y
_atom_site_fract_z
_atom_site_U_iso_or_equiv
Ba Ba 0.5829(1) 0.2500 0.3382(1) 0.022(1)
As As 0.8007(1) 0.2500 -0.0047(1) 0.015(1)
S1 S 0.8158(1) 0.2500 0.1737(1) 0.023(1)
S2 S 0.9636(1) 0.2500 -0.8330(1) 0.025(1)
S3 S 0.7106(1) -0.0043(1) -0.5720(1) 0.028(1)
O1 O 0.5465(3) 0.0082(5) 0.1593(2) 0.043(1)
N1 N 0.7464(4) 0.2500 -0.3084(3) 0.033(1)
H1 H 0.5773 0.0161 0.0979 0.095(11)
H2 H 0.4772 -0.2080 0.0143 0.095(11)
H3 H 0.7319 0.2500 -0.0387 0.095(11)
H4 H 0.8197 0.2500 -0.0289 0.095(11)
H5 H 0.7108 0.1319 -0.0301 0.095(11)
